data_7061926
loop_
_publ_author_name
'Cer\'on-Castel\'an, Jesus E.'
'Salazar-Pereda, Veronica'
'Gonz\'alez-Montiel, Simplicio'
'Mendoza-Espinosa, Daniel'
'Castro-Osma, Jos\'e A.'
'L\'opez-Santos, Laura'
'G\'omez-Bonilla, Manuel A.'
'Sandoval-Chavez, Cesar I.'

_publ_section_title
;
 RhIII and IrIII complexes bearing NNO-heteroscorpionates and their
 application in catalytic transfer hydrogenation
;
_journal_issue 41
_journal_name_full 'New Journal of Chemistry'
_journal_page_first 19841
_journal_page_last 19847
_journal_paper_doi 10.1039/D2NJ02704F
_journal_volume 46
_journal_year 2022
_chemical_formula_moiety 'C19 H24 Cl3 N4 O Rh, C H4 O'
_chemical_formula_sum 'C20 H28 Cl3 N4 O2 Rh'
_chemical_formula_weight 565.734
_space_group_crystal_system triclinic
_space_group_IT_number 2
_space_group_name_Hall '-P 1'
_space_group_name_H-M_alt 'P -1'
_symmetry_Int_Tables_number 2
_audit_creation_date 2022-09-08
_audit_creation_method
;
Olex2 1.5-dev
(compiled 2022.07.25 svn.r36e0af09 for OlexSys, GUI svn.r6444)
;
_audit_update_record
;
2022-09-21 deposited with the CCDC.	2022-09-23 downloaded from the CCDC.
;
_cell_angle_alpha 88.110(6)
_cell_angle_beta 86.549(5)
_cell_angle_gamma 75.125(5)
_cell_formula_units_Z 2
_cell_length_a 8.9834(4)
_cell_length_b 9.9561(7)
_cell_length_c 14.3414(11)
_cell_measurement_reflns_used 18215
_cell_measurement_temperature 293(2)
_cell_measurement_theta_max 25.8320
_cell_measurement_theta_min 3.5630
_cell_volume 1237.25(14)
_computing_molecular_graphics 'Olex2 1.5-dev (Dolomanov et al., 2009)'
_computing_publication_material 'Olex2 1.5-dev (Dolomanov et al., 2009)'
_computing_structure_refinement 'olex2.refine 1.5-dev (Bourhis et al., 2015)'
_computing_structure_solution 'olex2.solve (Bourhis et al., 2015)'
_diffrn_ambient_temperature 293(2)
_diffrn_measured_fraction_theta_full 0.9980
_diffrn_measured_fraction_theta_max 0.8862
_diffrn_measurement_device_type Atlas
_diffrn_radiation_type 'Mo K\a'
_diffrn_radiation_wavelength 0.71073
_diffrn_reflns_av_R_equivalents 0.0607
_diffrn_reflns_av_unetI/netI 0.0706
_diffrn_reflns_Laue_measured_fraction_full 0.9980
_diffrn_reflns_Laue_measured_fraction_max 0.8862
_diffrn_reflns_limit_h_max 11
_diffrn_reflns_limit_h_min -12
_diffrn_reflns_limit_k_max 13
_diffrn_reflns_limit_k_min -13
_diffrn_reflns_limit_l_max 19
_diffrn_reflns_limit_l_min -19
_diffrn_reflns_number 21804
_diffrn_reflns_point_group_measured_fraction_full 0.9980
_diffrn_reflns_point_group_measured_fraction_max 0.8862
_diffrn_reflns_theta_full 25.2417
_diffrn_reflns_theta_max 29.65
_diffrn_reflns_theta_min 3.00
_exptl_absorpt_coefficient_mu 1.037
_exptl_absorpt_correction_T_max 0.923
_exptl_absorpt_correction_T_min 0.860
_exptl_absorpt_correction_type multi-scan
_exptl_crystal_density_diffrn 1.519
_exptl_crystal_density_method 'not measured'
_exptl_crystal_description Block
_exptl_crystal_F_000 574.921
_exptl_crystal_size_max 0.11
_exptl_crystal_size_mid 0.1
_exptl_crystal_size_min 0.08
_refine_diff_density_max 0.9714
_refine_diff_density_min -0.9469
_refine_diff_density_rms 0.1877
_refine_ls_d_res_high 0.7184
_refine_ls_d_res_low 6.7822
_refine_ls_goodness_of_fit_ref 1.0248
_refine_ls_hydrogen_treatment constr
_refine_ls_matrix_type full
_refine_ls_number_constraints 50
_refine_ls_number_parameters 314
_refine_ls_number_reflns 6190
_refine_ls_number_restraints 5
_refine_ls_restrained_S_all 1.0244
_refine_ls_R_factor_all 0.0887
_refine_ls_R_factor_gt 0.0461
_refine_ls_shift/su_max -0.0009
_refine_ls_shift/su_mean 0.0001
_refine_ls_structure_factor_coef Fsqd
_refine_ls_weighting_details 'w=1/[\s^2^(Fo^2^)+(0.0467P)^2^+0.0268P] where P=(Fo^2^+2Fc^2^)/3'
_refine_ls_weighting_scheme calc
_refine_ls_wR_factor_gt 0.0922
_refine_ls_wR_factor_ref 0.1067
_reflns_Friedel_coverage 0.0
_reflns_limit_h_max 12
_reflns_limit_h_min -12
_reflns_limit_k_max 13
_reflns_limit_k_min -13
_reflns_limit_l_max 19
_reflns_limit_l_min 0
_reflns_number_gt 4101
_reflns_number_total 6190
_reflns_threshold_expression I>=2u(I)
_cod_data_source_file d2nj02704f2.cif
_cod_data_source_block dm-58
_cod_depositor_comments 'Adding full bibliography for 7061925--7061926.cif.'
_cod_database_code 7061926
_olex2_refinement_description
;
1. Fixed Uiso
 At 1.2 times of:
  All C(H) groups
 At 1.5 times of:
  All C(H,H,H) groups, All O(H) groups
2. Restrained distances
 C3-O1 \\sim C3a-O1a
 with sigma of 0.02
3. Rigid body (RIGU) restrains
 C3, O1
 with sigma for 1-2 distances of 0.004 and sigma for 1-3 distances of 0.004
4. Others
 Fixed Sof: O1(0.5) H1(0.5) C3(0.5) H3a(0.5) H3b(0.5) H3c(0.5) O1a(0.5)
 H1a(0.5) C3a(0.5) H3aa(0.5) H3ab(0.5) H3ac(0.5) H3a(0.5) H3b(0.5) H3c(0.5)
 H3aa(0.5) H3ab(0.5) H3ac(0.5) H3d(0.5) H1a(0.5) H3d(0.5) H3d(0.5) H1(0.5)
5.a Ternary CH refined with riding coordinates:
 C00A(H00A), C00E(H00E)
5.b Aromatic/amide H refined with riding coordinates:
 C00C(H00C), C00G(H00G), C00J(H00J), C00K(H00K), C00M(H00M), C00N(H00N)
5.c Idealised Me refined as rotating group:
 C00L(H00b,H00d,H00f), C00P(H00h,H00i,H00l), C00Q(H00o,H00p,H00q), C00R(H00r,
 H00s,H00t), C00S(H00u,H00v,H00w), C3(H3a,H3b,H3c), C3a(H3aa,H3ab,H3ac)
5.d Idealised tetrahedral OH refined as rotating group:
 O1a(H1a), O1(H1), O005(H005)
;
_olex2_submission_special_instructions 'No special instructions were received'

loop_
_space_group_symop_id
_space_group_symop_operation_xyz
1 x,y,z
2 -x,-y,-z

loop_
_atom_site_label
_atom_site_type_symbol
_atom_site_fract_x
_atom_site_fract_y
_atom_site_fract_z
_atom_site_U_iso_or_equiv
_atom_site_adp_type
_atom_site_occupancy
_atom_site_refinement_flags_posn
_atom_site_refinement_flags_adp
_atom_site_disorder_group
Rh01 Rh 0.45861(7) 0.69584(6) 0.23140(4) 0.0364(3) Uani 1.000000 . . .
Cl02 Cl 0.55112(11) 0.85987(10) 0.30061(7) 0.0464(3) Uani 1.000000 . . .
Cl03 Cl 0.61186(12) 0.70181(11) 0.09461(7) 0.0563(3) Uani 1.000000 . . .
Cl04 Cl 0.65258(11) 0.51355(10) 0.28666(8) 0.0586(3) Uani 1.000000 . . .
O005 O 0.3678(3) 0.5509(3) 0.16627(18) 0.0464(7) Uani 1.000000 . . .
N006 N 0.1700(3) 0.6811(3) 0.33023(19) 0.0317(6) Uani 1.000000 . . .
N007 N 0.2774(3) 0.8425(3) 0.17981(19) 0.0337(7) Uani 1.000000 . . .
N008 N 0.3184(3) 0.6832(3) 0.34701(19) 0.0308(6) Uani 1.000000 . . .
N009 N 0.1374(3) 0.8090(3) 0.1864(2) 0.0356(7) Uani 1.000000 . . .
C00A C 0.1244(4) 0.6809(3) 0.2356(2) 0.0341(8) Uani 1.000000 . . .
H00A H 0.0148(4) 0.6821(3) 0.2393(2) 0.0409(9) Uiso 1.000000 R . .
C00B C 0.0886(4) 0.6706(3) 0.4118(2) 0.0365(8) Uani 1.000000 . . .
C00C C 0.1859(4) 0.6682(4) 0.4808(3) 0.0415(9) Uani 1.000000 . . .
H00C H 0.1622(4) 0.6621(4) 0.5446(3) 0.0499(11) Uiso 1.000000 R . .
C00D C 0.3280(4) 0.6765(3) 0.4395(3) 0.0396(9) Uani 1.000000 . . .
C00E C 0.2094(4) 0.5509(4) 0.1823(3) 0.0395(9) Uani 1.000000 . . .
H00E H 0.1638(4) 0.5538(4) 0.1216(3) 0.0474(10) Uiso 1.000000 R . .
C00F C 0.2523(4) 0.9649(3) 0.1350(2) 0.0358(8) Uani 1.000000 . . .
C00G C 0.0552(4) 0.3819(4) 0.2300(3) 0.0452(9) Uani 1.000000 . . .
H00G H -0.0219(4) 0.4333(4) 0.1931(3) 0.0543(11) Uiso 1.000000 R . .
C00H C 0.0272(4) 0.9095(4) 0.1475(3) 0.0417(9) Uani 1.000000 . . .
C00I C 0.1918(4) 0.4215(3) 0.2349(2) 0.0367(8) Uani 1.000000 . . .
C00J C 0.0983(5) 1.0072(4) 0.1140(3) 0.0441(9) Uani 1.000000 . . .
H00J H 0.0517(5) 1.0888(4) 0.0823(3) 0.0529(11) Uiso 1.000000 R . .
C00K C 0.3052(5) 0.3437(4) 0.2903(3) 0.0471(10) Uani 1.000000 . . .
H00K H 0.3969(5) 0.3694(4) 0.2951(3) 0.0566(12) Uiso 1.000000 R . .
C00L C 0.3744(5) 1.0393(4) 0.1146(3) 0.0483(10) Uani 1.000000 . . .
H00b H 0.3622(18) 1.1127(17) 0.1585(11) 0.0725(15) Uiso 1.000000 GR . .
H00d H 0.4738(5) 0.9754(7) 0.1200(18) 0.0725(15) Uiso 1.000000 GR . .
H00f H 0.3661(19) 1.078(2) 0.0524(7) 0.0725(15) Uiso 1.000000 GR . .
C00M C 0.2811(5) 0.2272(4) 0.3385(3) 0.0533(11) Uani 1.000000 . . .
H00M H 0.3582(5) 0.1751(4) 0.3751(3) 0.0640(13) Uiso 1.000000 R . .
C00N C 0.0330(5) 0.2657(4) 0.2799(3) 0.0503(10) Uani 1.000000 . . .
H00N H -0.0598(5) 0.2414(4) 0.2768(3) 0.0603(13) Uiso 1.000000 R . .
C00O C 0.1455(5) 0.1865(4) 0.3337(3) 0.0489(10) Uani 1.000000 . . .
C00P C 0.4674(5) 0.6845(5) 0.4882(3) 0.0586(11) Uani 1.000000 . . .
H00h H 0.5582(5) 0.647(3) 0.4492(9) 0.0879(17) Uiso 1.000000 GR . .
H00i H 0.4618(17) 0.7798(6) 0.5009(18) 0.0879(17) Uiso 1.000000 GR . .
H00l H 0.4721(19) 0.632(3) 0.5459(10) 0.0879(17) Uiso 1.000000 GR . .
C00Q C -0.0762(4) 0.6641(5) 0.4150(3) 0.0552(11) Uani 1.000000 . . .
H00o H -0.1383(7) 0.7485(13) 0.3888(17) 0.0828(17) Uiso 1.000000 GR . .
H00p H -0.0846(7) 0.5865(17) 0.3795(16) 0.0828(17) Uiso 1.000000 GR . .
H00q H -0.1113(10) 0.653(3) 0.4787(3) 0.0828(17) Uiso 1.000000 GR . .
C00R C -0.1358(5) 0.9017(5) 0.1460(4) 0.0725(15) Uani 1.000000 . . .
H00r H -0.1385(5) 0.8117(14) 0.125(2) 0.109(2) Uiso 1.000000 GR . .
H00s H -0.1839(12) 0.916(3) 0.2077(6) 0.109(2) Uiso 1.000000 GR . .
H00t H -0.1902(11) 0.972(2) 0.1041(18) 0.109(2) Uiso 1.000000 GR . .
C00S C 0.1239(6) 0.0582(4) 0.3865(3) 0.0704(14) Uani 1.000000 . . .
H00u H 0.2180(13) -0.0140(12) 0.382(2) 0.106(2) Uiso 1.000000 GR . .
H00v H 0.097(4) 0.0800(10) 0.4511(6) 0.106(2) Uiso 1.000000 GR . .
H00w H 0.043(3) 0.027(2) 0.3604(16) 0.106(2) Uiso 1.000000 GR . .
C3 C 0.3390(18) 0.7230(13) -0.0830(9) 0.073(3) Uani 0.500000 D U 1
O1 O 0.3133(11) 0.5992(7) -0.0211(5) 0.084(2) Uani 0.500000 D U 1
C3a C 0.2929(18) 0.6972(18) -0.0727(12) 0.082(5) Uiso 0.500000 D . 2
O1a O 0.4649(8) 0.6464(7) -0.0741(5) 0.0747(18) Uiso 0.500000 D . 2
H3a H 0.291(8) 0.725(5) -0.141(2) 0.109(5) Uiso 0.500000 GR . 1
H3b H 0.295(8) 0.8085(14) -0.051(2) 0.109(5) Uiso 0.500000 GR . 1
H3c H 0.4476(18) 0.713(4) -0.095(4) 0.109(5) Uiso 0.500000 GR . 1
H3aa H 0.2632(18) 0.748(7) -0.130(3) 0.123(8) Uiso 0.500000 GR . 2
H3ab H 0.2482(18) 0.6193(18) -0.067(6) 0.123(8) Uiso 0.500000 GR . 2
H3ac H 0.2570(19) 0.757(7) -0.020(3) 0.123(8) Uiso 0.500000 GR . 2
H1a H 0.4891(9) 0.579(7) -0.038(6) 0.112(3) Uiso 0.500000 GR . 2
H1 H 0.338(14) 0.528(2) -0.051(3) 0.125(3) Uiso 0.500000 GR . 1
H005 H 0.3857(12) 0.564(5) 0.1105(5) 0.0697(10) Uiso 1.000000 GR . .

loop_
_atom_site_aniso_label
_atom_site_aniso_U_11
_atom_site_aniso_U_22
_atom_site_aniso_U_33
_atom_site_aniso_U_12
_atom_site_aniso_U_13
_atom_site_aniso_U_23
Rh01 0.0309(5) 0.0387(5) 0.0415(5) -0.0144(3) 0.0061(3) 0.0000(3)
Cl02 0.0411(5) 0.0526(6) 0.0519(6) -0.0239(5) -0.0006(4) -0.0025(4)
Cl03 0.0567(6) 0.0645(6) 0.0560(7) -0.0350(5) 0.0229(5) -0.0120(5)
Cl04 0.0346(5) 0.0531(6) 0.0829(8) -0.0029(5) 0.0008(5) 0.0016(5)
O005 0.0452(15) 0.0457(14) 0.0537(17) -0.0258(12) 0.0227(13) -0.0104(13)
N006 0.0301(15) 0.0342(15) 0.0325(16) -0.0130(12) 0.0022(12) 0.0029(12)
N007 0.0326(16) 0.0432(16) 0.0314(16) -0.0215(13) -0.0010(12) 0.0026(12)
N008 0.0264(15) 0.0313(14) 0.0371(17) -0.0118(12) -0.0024(12) 0.0047(12)
N009 0.0354(16) 0.0364(15) 0.0395(17) -0.0180(13) -0.0028(13) 0.0055(13)
C00A 0.0373(19) 0.0364(18) 0.0328(19) -0.0182(15) 0.0010(15) 0.0036(14)
C00B 0.0359(19) 0.0364(19) 0.037(2) -0.0116(16) 0.0077(16) 0.0010(15)
C00C 0.045(2) 0.048(2) 0.031(2) -0.0144(18) 0.0046(17) 0.0033(16)
C00D 0.042(2) 0.0382(19) 0.040(2) -0.0111(17) -0.0067(17) 0.0060(16)
C00E 0.046(2) 0.044(2) 0.035(2) -0.0247(18) 0.0043(17) -0.0031(16)
C00F 0.046(2) 0.0346(18) 0.0305(19) -0.0186(16) 0.0045(16) 0.0004(14)
C00G 0.041(2) 0.039(2) 0.057(3) -0.0151(17) -0.0008(19) -0.0007(17)
C00H 0.039(2) 0.048(2) 0.041(2) -0.0162(18) -0.0070(17) 0.0085(17)
C00I 0.040(2) 0.0341(18) 0.039(2) -0.0158(16) 0.0054(17) -0.0052(15)
C00J 0.047(2) 0.041(2) 0.045(2) -0.0137(18) -0.0055(18) 0.0131(17)
C00K 0.046(2) 0.044(2) 0.056(3) -0.0182(18) -0.002(2) -0.0042(18)
C00L 0.056(2) 0.042(2) 0.052(2) -0.0244(19) 0.009(2) 0.0047(18)
C00M 0.059(3) 0.042(2) 0.057(3) -0.010(2) -0.001(2) -0.0013(19)
C00N 0.045(2) 0.044(2) 0.067(3) -0.0230(19) 0.014(2) -0.007(2)
C00O 0.063(3) 0.0323(19) 0.050(2) -0.0135(19) 0.019(2) -0.0077(17)
C00P 0.054(3) 0.076(3) 0.050(3) -0.024(2) -0.018(2) 0.014(2)
C00Q 0.039(2) 0.077(3) 0.052(3) -0.022(2) 0.0110(19) 0.003(2)
C00R 0.043(2) 0.087(3) 0.093(4) -0.027(2) -0.018(3) 0.040(3)
C00S 0.093(4) 0.041(2) 0.076(3) -0.022(2) 0.022(3) 0.004(2)
C3 0.073(9) 0.077(7) 0.064(7) -0.007(5) -0.025(5) -0.011(4)
O1 0.121(7) 0.072(4) 0.055(4) -0.019(4) -0.006(4) -0.016(3)

loop_
_atom_type_symbol
_atom_type_scat_dispersion_real
_atom_type_scat_dispersion_imag
_atom_type_scat_Cromer_Mann_a1
_atom_type_scat_Cromer_Mann_a2
_atom_type_scat_Cromer_Mann_a3
_atom_type_scat_Cromer_Mann_a4
_atom_type_scat_Cromer_Mann_b1
_atom_type_scat_Cromer_Mann_b2
_atom_type_scat_Cromer_Mann_b3
_atom_type_scat_Cromer_Mann_b4
_atom_type_scat_Cromer_Mann_c
_atom_type_scat_source
_atom_type_scat_dispersion_source
C 0.00347 0.00161 2.31000 1.02000 1.58860 0.86500 20.84390 10.20750 0.56870 51.65120 0.21560 'International Tables Volume C Table 6.1.1.4 (pp. 500-502)' 'Henke, Gullikson and Davis, At. Data and Nucl. Data Tables, 1993, 54, 2'
Cl 0.14873 0.16029 11.46040 7.19640 6.25560 1.64550 0.01040 1.16620 18.51940 47.77840 -9.55740 'International Tables Volume C Table 6.1.1.4 (pp. 500-502)' 'Henke, Gullikson and Davis, At. Data and Nucl. Data Tables, 1993, 54, 2'
H 0.00000 0.00000 0.49300 0.32291 0.14019 0.04081 10.51090 26.12570 3.14236 57.79970 0.00304 'International Tables Volume C Table 6.1.1.4 (pp. 500-502)' 'Henke, Gullikson and Davis, At. Data and Nucl. Data Tables, 1993, 54, 2'
N 0.00653 0.00323 12.21260 3.13220 2.01250 1.16630 0.00570 9.89330 28.99750 0.58260 -11.52900 'International Tables Volume C Table 6.1.1.4 (pp. 500-502)' 'Henke, Gullikson and Davis, At. Data and Nucl. Data Tables, 1993, 54, 2'
O 0.01158 0.00611 3.04850 2.28680 1.54630 0.86700 13.27710 5.70110 0.32390 32.90890 0.25080 'International Tables Volume C Table 6.1.1.4 (pp. 500-502)' 'Henke, Gullikson and Davis, At. Data and Nucl. Data Tables, 1993, 54, 2'
Rh -1.11611 0.93962 19.29570 14.35010 4.73425 1.28918 0.75154 8.21758 25.87490 98.60620 5.32800 'International Tables Volume C Table 6.1.1.4 (pp. 500-502)' 'Henke, Gullikson and Davis, At. Data and Nucl. Data Tables, 1993, 54, 2'

loop_
_geom_angle_atom_site_label_1
_geom_angle_atom_site_label_2
_geom_angle_atom_site_label_3
_geom_angle
_geom_angle_site_symmetry_1
_geom_angle_site_symmetry_3
_geom_angle_publ_flag
Cl03 Rh01 Cl02 92.52(4) . . y
Cl04 Rh01 Cl02 92.79(4) . . y
Cl04 Rh01 Cl03 88.94(4) . . y
O005 Rh01 Cl02 178.07(8) . . y
O005 Rh01 Cl03 87.53(7) . . y
O005 Rh01 Cl04 89.15(8) . . y
N007 Rh01 Cl02 92.44(8) . . y
N007 Rh01 Cl03 92.12(8) . . y
N007 Rh01 Cl04 174.62(8) . . y
N007 Rh01 O005 85.63(11) . . y
N008 Rh01 Cl02 90.85(8) . . y
N008 Rh01 Cl03 176.60(8) . . y
N008 Rh01 Cl04 91.32(8) . . y
N008 Rh01 O005 89.08(10) . . y
N008 Rh01 N007 87.31(11) . . y
C00E O005 Rh01 120.7 . . ?
H005 O005 Rh01 103.4 . . ?
H005 O005 C00E 109.5 . . ?
C00A N006 N008 120.0(3) . . ?
C00B N006 N008 110.4(3) . . ?
C00B N006 C00A 129.4(3) . . ?
N009 N007 Rh01 115.57(19) . . ?
C00F N007 Rh01 138.5(2) . . ?
C00F N007 N009 105.8(3) . . ?
N006 N008 Rh01 115.7(2) . . ?
C00D N008 Rh01 137.8(2) . . ?
C00D N008 N006 106.5(3) . . ?
C00A N009 N007 119.5(3) . . ?
C00H N009 N007 111.0(3) . . ?
C00H N009 C00A 129.4(3) . . ?
N009 C00A N006 110.1(3) . . ?
H00A C00A N006 106.81(17) . . ?
H00A C00A N009 106.81(18) . . ?
C00E C00A N006 113.5(3) . . ?
C00E C00A N009 112.4(3) . . ?
C00E C00A H00A 106.81(18) . . ?
C00C C00B N006 106.3(3) . . ?
C00Q C00B N006 122.3(3) . . ?
C00Q C00B C00C 131.4(3) . . ?
H00C C00C C00B 126.0(2) . . ?
C00D C00C C00B 108.1(3) . . ?
C00D C00C H00C 126.0(2) . . ?
C00C C00D N008 108.7(3) . . ?
C00P C00D N008 124.2(3) . . ?
C00P C00D C00C 127.0(4) . . ?
C00A C00E O005 109.4(3) . . ?
H00E C00E O005 108.40(19) . . ?
H00E C00E C00A 108.40(19) . . ?
C00I C00E O005 111.6(3) . . ?
C00I C00E C00A 110.6(3) . . ?
C00I C00E H00E 108.4(2) . . ?
C00J C00F N007 108.9(3) . . ?
C00L C00F N007 123.0(3) . . ?
C00L C00F C00J 128.1(3) . . ?
C00I C00G H00G 119.8(2) . . ?
C00N C00G H00G 119.8(2) . . ?
C00N C00G C00I 120.3(4) . . ?
C00J C00H N009 105.9(3) . . ?
C00R C00H N009 122.6(3) . . ?
C00R C00H C00J 131.5(4) . . ?
C00G C00I C00E 118.8(3) . . ?
C00K C00I C00E 122.2(3) . . ?
C00K C00I C00G 119.0(3) . . ?
C00H C00J C00F 108.4(3) . . ?
H00J C00J C00F 125.79(19) . . ?
H00J C00J C00H 125.8(2) . . ?
H00K C00K C00I 120.2(2) . . ?
C00M C00K C00I 119.6(4) . . ?
C00M C00K H00K 120.2(3) . . ?
H00b C00L C00F 109.5 . . ?
H00d C00L C00F 109.5 . . ?
H00d C00L H00b 109.5 . . ?
H00f C00L C00F 109.5 . . ?
H00f C00L H00b 109.5 . . ?
H00f C00L H00d 109.5 . . ?
H00M C00M C00K 119.1(3) . . ?
C00O C00M C00K 121.9(4) . . ?
C00O C00M H00M 119.1(2) . . ?
H00N C00N C00G 119.4(2) . . ?
C00O C00N C00G 121.2(4) . . ?
C00O C00N H00N 119.4(2) . . ?
C00N C00O C00M 118.0(3) . . ?
C00S C00O C00M 120.4(4) . . ?
C00S C00O C00N 121.6(4) . . ?
H00h C00P C00D 109.5 . . ?
H00i C00P C00D 109.5 . . ?
H00i C00P H00h 109.5 . . ?
H00l C00P C00D 109.5 . . ?
H00l C00P H00h 109.5 . . ?
H00l C00P H00i 109.5 . . ?
H00o C00Q C00B 109.5 . . ?
H00p C00Q C00B 109.5 . . ?
H00p C00Q H00o 109.5 . . ?
H00q C00Q C00B 109.5 . . ?
H00q C00Q H00o 109.5 . . ?
H00q C00Q H00p 109.5 . . ?
H00r C00R C00H 109.5 . . ?
H00s C00R C00H 109.5 . . ?
H00s C00R H00r 109.5 . . ?
H00t C00R C00H 109.5 . . ?
H00t C00R H00r 109.5 . . ?
H00t C00R H00s 109.5 . . ?
H00u C00S C00O 109.5 . . ?
H00v C00S C00O 109.5 . . ?
H00v C00S H00u 109.5 . . ?
H00w C00S C00O 109.5 . . ?
H00w C00S H00u 109.5 . . ?
H00w C00S H00v 109.5 . . ?
H3a C3 O1 109.5 . . ?
H3b C3 O1 109.5 . . ?
H3b C3 H3a 109.5 . . ?
H3c C3 O1 109.5 . . ?
H3c C3 H3a 109.5 . . ?
H3c C3 H3b 109.5 . . ?
H1 O1 C3 109.5 . . ?
H3aa C3a O1a 109.5 . . ?
H3ab C3a O1a 109.5 . . ?
H3ab C3a H3aa 109.5 . . ?
H3ac C3a O1a 109.5 . . ?
H3ac C3a H3aa 109.5 . . ?
H3ac C3a H3ab 109.5 . . ?
H1a O1a C3a 109.5 . . ?

loop_
_geom_bond_atom_site_label_1
_geom_bond_atom_site_label_2
_geom_bond_distance
_geom_bond_site_symmetry_2
_geom_bond_publ_flag
Rh01 Cl02 2.2904(11) . y
Rh01 Cl03 2.3360(11) . y
Rh01 Cl04 2.3251(12) . y
Rh01 O005 2.099(2) . y
Rh01 N007 2.045(3) . y
Rh01 N008 2.041(3) . y
O005 C00E 1.427(4) . ?
O005 H005 0.8200 . ?
N006 N008 1.375(4) . ?
N006 C00A 1.441(4) . ?
N006 C00B 1.357(4) . ?
N007 N009 1.379(4) . ?
N007 C00F 1.332(4) . ?
N008 C00D 1.332(4) . ?
N009 C00A 1.465(4) . ?
N009 C00H 1.347(5) . ?
C00A H00A 0.9800 . ?
C00A C00E 1.527(5) . ?
C00B C00C 1.355(5) . ?
C00B C00Q 1.496(5) . ?
C00C H00C 0.9300 . ?
C00C C00D 1.396(5) . ?
C00D C00P 1.491(5) . ?
C00E H00E 0.9800 . ?
C00E C00I 1.511(5) . ?
C00F C00J 1.388(5) . ?
C00F C00L 1.483(5) . ?
C00G H00G 0.9300 . ?
C00G C00I 1.388(5) . ?
C00G C00N 1.392(5) . ?
C00H C00J 1.355(5) . ?
C00H C00R 1.487(5) . ?
C00I C00K 1.386(5) . ?
C00J H00J 0.9300 . ?
C00K H00K 0.9300 . ?
C00K C00M 1.389(5) . ?
C00L H00b 0.9600 . ?
C00L H00d 0.9600 . ?
C00L H00f 0.9600 . ?
C00M H00M 0.9300 . ?
C00M C00O 1.385(6) . ?
C00N H00N 0.9300 . ?
C00N C00O 1.372(6) . ?
C00O C00S 1.512(5) . ?
C00P H00h 0.9600 . ?
C00P H00i 0.9600 . ?
C00P H00l 0.9600 . ?
C00Q H00o 0.9600 . ?
C00Q H00p 0.9600 . ?
C00Q H00q 0.9600 . ?
C00R H00r 0.9600 . ?
C00R H00s 0.9600 . ?
C00R H00t 0.9600 . ?
C00S H00u 0.9600 . ?
C00S H00v 0.9600 . ?
C00S H00w 0.9600 . ?
C3 O1 1.552(14) . ?
C3 H3a 0.9600 . ?
C3 H3b 0.9600 . ?
C3 H3c 0.9600 . ?
O1 H1 0.8200 . ?
C3a O1a 1.497(16) . ?
C3a H3aa 0.9600 . ?
C3a H3ab 0.9600 . ?
C3a H3ac 0.9600 . ?
O1a H1a 0.8200 . ?

loop_
_restr_equal_distance_atom_site_label_1
_restr_equal_distance_atom_site_label_2
_restr_equal_distance_site_symmetry_2
_restr_equal_distance_class_id
C3 O1 1 1
C3a O1a 1 1

loop_
_restr_equal_distance_class_class_id
_restr_equal_distance_class_target_weight_param
_restr_equal_distance_class_average
_restr_equal_distance_class_esd
_restr_equal_distance_class_diff_max
1 0.0200 1.5245 0.0279 0.0279

loop_
_atom_site_anharm_gc_c_label
_atom_site_anharm_gc_c_111
_atom_site_anharm_gc_c_112
_atom_site_anharm_gc_c_113
_atom_site_anharm_gc_c_122
_atom_site_anharm_gc_c_123
_atom_site_anharm_gc_c_133
_atom_site_anharm_gc_c_222
_atom_site_anharm_gc_c_223
_atom_site_anharm_gc_c_233
_atom_site_anharm_gc_c_333
Rh01 -0.0000004(2) 0.00000053(13) -0.00000018(8) 0.00000006(12) 0.00000008(5) -0.00000021(5) -0.00000019(18) -0.00000015(6) 0.00000002(4) -0.00000029(6)

loop_
_atom_site_anharm_gc_d_label
_atom_site_anharm_gc_d_1111
_atom_site_anharm_gc_d_1112
_atom_site_anharm_gc_d_1113
_atom_site_anharm_gc_d_1122
_atom_site_anharm_gc_d_1123
_atom_site_anharm_gc_d_1133
_atom_site_anharm_gc_d_1222
_atom_site_anharm_gc_d_1223
_atom_site_anharm_gc_d_1233
_atom_site_anharm_gc_d_1333
_atom_site_anharm_gc_d_2222
_atom_site_anharm_gc_d_2223
_atom_site_anharm_gc_d_2233
_atom_site_anharm_gc_d_2333
_atom_site_anharm_gc_d_3333
Rh01 0.00000012(2) -0.000000015(12) -0.000000018(7) -0.000000014(9) 0.000000018(4) -0.000000004(3) 0.000000006(11) -0.000000021(3) 0.000000001(2) 0.000000008(3) 0.000000018(19) 0.000000010(5) 0.000000002(3) 0.000000005(2) -0.000000002(4)

loop_
_restr_rigu_atom_site_label_1
_restr_rigu_atom_site_label_2
_restr_rigu_target_weight_param
_restr_rigu_u13_diff
_restr_rigu_u23_diff
_restr_rigu_u33_diff
C3 O1 0.004000 -0.003723 0.000532 0.009312
